data_1564954
loop_
_publ_author_name
'Rot\"armel, Thomas'
'Becker, Jonathan'
'Schindler, Siegfried'

_publ_section_title
;
 Syntheses and investigation of metal complexes with macrocyclic
 polythioether ligands.
;
_journal_issue 0
_journal_name_full 'Faraday discussions'
_journal_page_first 70
_journal_page_last 85
_journal_paper_doi 10.1039/d1fd00062d
_journal_volume 234
_journal_year 2022
_chemical_formula_sum 'C16 H26 Co F6 N2 O6 S6'
_chemical_formula_weight 707.68
_chemical_name_common '[CoII(14-S~4~)(OTf)2]'
_space_group_crystal_system monoclinic
_space_group_IT_number 14
_space_group_name_Hall '-P 2ybc'
_space_group_name_H-M_alt 'P 1 21/c 1'
_atom_sites_solution_hydrogens geom
_atom_sites_solution_primary dual
_atom_sites_solution_secondary difmap
_audit_creation_method SHELXL-2018/3
_audit_update_record
;
2021-09-03 deposited with the CCDC.	2021-10-14 downloaded from the CCDC.
;
_cell_angle_alpha 90
_cell_angle_beta 91.436(3)
_cell_angle_gamma 90
_cell_formula_units_Z 2
_cell_length_a 9.7818(8)
_cell_length_b 17.6403(13)
_cell_length_c 8.0039(6)
_cell_measurement_reflns_used 9977
_cell_measurement_temperature 100(2)
_cell_measurement_theta_max 29.98
_cell_measurement_theta_min 2.38
_cell_volume 1380.67(18)
_computing_cell_refinement 'SAINT 8.40A (Bruker-AXS, 2017)'
_computing_data_collection 'APEX3 v2019.1-0 (Bruker-AXS, 2017)'
_computing_data_reduction 'SAINT 8.40A (Bruker-AXS, 2017)'
_computing_molecular_graphics 'Bruker SHELXTL'
_computing_publication_material 'Bruker SHELXTL'
_computing_structure_refinement 'SHELXL-2018/3 (Sheldrick, 2018)'
_computing_structure_solution 'SHELXT-2015 (Sheldrick, 2015)'
_diffrn_ambient_temperature 100(2)
_diffrn_detector_area_resol_mean 10.4167
_diffrn_measured_fraction_theta_full 1.000
_diffrn_measured_fraction_theta_max 1.000
_diffrn_measurement_device_type 'Bruker PHOTON100'
_diffrn_measurement_method '\f and \w scans'
_diffrn_radiation_type MoK\a
_diffrn_radiation_wavelength 0.71073
_diffrn_reflns_av_R_equivalents 0.0926
_diffrn_reflns_av_unetI/netI 0.0428
_diffrn_reflns_Laue_measured_fraction_full 1.000
_diffrn_reflns_Laue_measured_fraction_max 1.000
_diffrn_reflns_limit_h_max 13
_diffrn_reflns_limit_h_min -13
_diffrn_reflns_limit_k_max 24
_diffrn_reflns_limit_k_min -24
_diffrn_reflns_limit_l_max 10
_diffrn_reflns_limit_l_min -10
_diffrn_reflns_number 40117
_diffrn_reflns_point_group_measured_fraction_full 1.000
_diffrn_reflns_point_group_measured_fraction_max 1.000
_diffrn_reflns_theta_full 25.242
_diffrn_reflns_theta_max 29.130
_diffrn_reflns_theta_min 2.083
_diffrn_source 'I\mS micro-focus sealed tube, multilayer optics'
_exptl_absorpt_coefficient_mu 1.151
_exptl_absorpt_correction_T_max 0.7461
_exptl_absorpt_correction_T_min 0.6296
_exptl_absorpt_correction_type multi-scan
_exptl_absorpt_process_details 'SADABS 2016/2(Sheldrick, 2016)'
_exptl_crystal_colour yellow
_exptl_crystal_density_diffrn 1.702
_exptl_crystal_density_method 'not measured'
_exptl_crystal_description needle
_exptl_crystal_F_000 722
_exptl_crystal_size_max 0.247
_exptl_crystal_size_mid 0.097
_exptl_crystal_size_min 0.048
_refine_diff_density_max 0.448
_refine_diff_density_min -0.431
_refine_diff_density_rms 0.090
_refine_ls_extinction_method none
_refine_ls_goodness_of_fit_ref 1.036
_refine_ls_hydrogen_treatment constr
_refine_ls_matrix_type full
_refine_ls_number_parameters 170
_refine_ls_number_reflns 3717
_refine_ls_number_restraints 0
_refine_ls_restrained_S_all 1.036
_refine_ls_R_factor_all 0.0532
_refine_ls_R_factor_gt 0.0334
_refine_ls_shift/su_max 0.000
_refine_ls_shift/su_mean 0.000
_refine_ls_structure_factor_coef Fsqd
_refine_ls_weighting_details 'w=1/[\s^2^(Fo^2^)+(0.0306P)^2^+1.1404P] where P=(Fo^2^+2Fc^2^)/3'
_refine_ls_weighting_scheme calc
_refine_ls_wR_factor_gt 0.0715
_refine_ls_wR_factor_ref 0.0788
_reflns_Friedel_coverage 0.000
_reflns_number_gt 2906
_reflns_number_total 3717
_reflns_threshold_expression 'I > 2\s(I)'
_cod_data_source_file d1fd00062d2.cif
_cod_data_source_block D20550
_cod_depositor_comments 'Adding full bibliography for 1564950--1564960.cif.'
_cod_original_sg_symbol_H-M 'P 21/c'
_cod_database_code 1564954
_shelx_shelxl_version_number 2018/3
_shelx_space_group_comment
; 
The symmetry employed for this shelxl refinement is uniquely defined 
by the following loop, which should always be used as a source of 
symmetry information in preference to the above space-group names. 
They are only intended as comments. 
;
_shelx_estimated_absorpt_t_min 0.764
_shelx_estimated_absorpt_t_max 0.947

loop_
_space_group_symop_operation_xyz
'x, y, z'
'-x, y+1/2, -z+1/2'
'-x, -y, -z'
'x, -y-1/2, z-1/2'

loop_
_atom_site_label
_atom_site_type_symbol
_atom_site_fract_x
_atom_site_fract_y
_atom_site_fract_z
_atom_site_U_iso_or_equiv
_atom_site_adp_type
_atom_site_occupancy
_atom_site_site_symmetry_order
_atom_site_calc_flag
_atom_site_refinement_flags_posn
_atom_site_refinement_flags_adp
_atom_site_refinement_flags_occupancy
_atom_site_disorder_assembly
_atom_site_disorder_group
Co1 Co 0.000000 0.500000 0.500000 0.01034(10) Uani 1 2 d S . P . .
S1 S 0.12752(5) 0.39579(3) 0.52228(6) 0.01270(11) Uani 1 1 d . . . . .
S2 S 0.06555(5) 0.51562(3) 0.23862(6) 0.01256(11) Uani 1 1 d . . . . .
C1 C 0.1684(2) 0.37635(12) 0.3050(3) 0.0168(4) Uani 1 1 d . . . . .
H1A H 0.243768 0.339051 0.299540 0.020 Uiso 1 1 calc R U . . .
H1B H 0.087490 0.355551 0.243993 0.020 Uiso 1 1 calc R U . . .
C2 C 0.2111(2) 0.45146(12) 0.2285(3) 0.0174(4) Uani 1 1 d . . . . .
H2A H 0.237202 0.443937 0.110892 0.021 Uiso 1 1 calc R U . . .
H2B H 0.290604 0.472785 0.291443 0.021 Uiso 1 1 calc R U . . .
C3 C 0.1474(2) 0.60816(11) 0.2307(2) 0.0147(4) Uani 1 1 d . . . . .
H3A H 0.217915 0.611856 0.321295 0.018 Uiso 1 1 calc R U . . .
H3B H 0.193469 0.613916 0.122670 0.018 Uiso 1 1 calc R U . . .
C4 C 0.0435(2) 0.67153(11) 0.2499(2) 0.0161(4) Uani 1 1 d . . . . .
H4A H -0.034034 0.661955 0.170771 0.019 Uiso 1 1 calc R U . . .
H4B H 0.086653 0.719766 0.216440 0.019 Uiso 1 1 calc R U . . .
C5 C -0.0139(2) 0.68188(11) 0.4249(2) 0.0152(4) Uani 1 1 d . . . . .
H5A H -0.064598 0.730364 0.429489 0.018 Uiso 1 1 calc R U . . .
H5B H 0.062644 0.684292 0.508081 0.018 Uiso 1 1 calc R U . . .
S11 S 0.25059(5) 0.59467(3) 0.75414(6) 0.01337(11) Uani 1 1 d . . . . .
F11 F 0.34898(15) 0.70275(8) 0.56655(17) 0.0320(3) Uani 1 1 d . . . . .
F12 F 0.45159(16) 0.69110(9) 0.80660(18) 0.0380(4) Uani 1 1 d . . . . .
F13 F 0.48792(14) 0.60987(9) 0.61121(19) 0.0361(4) Uani 1 1 d . . . . .
O11 O 0.20154(15) 0.55983(8) 0.59942(17) 0.0170(3) Uani 1 1 d . . . . .
O12 O 0.15811(16) 0.64950(9) 0.82271(18) 0.0206(3) Uani 1 1 d . . . . .
O13 O 0.31429(16) 0.54382(8) 0.87290(18) 0.0212(3) Uani 1 1 d . . . . .
C11 C 0.3916(2) 0.65261(13) 0.6815(3) 0.0217(5) Uani 1 1 d . . . . .
N21 N 0.7170(2) 0.70447(13) 1.0528(3) 0.0313(5) Uani 1 1 d . . . . .
C21 C 0.6378(2) 0.66795(13) 1.1158(3) 0.0220(5) Uani 1 1 d . . . . .
C22 C 0.5348(2) 0.62072(14) 1.1949(3) 0.0271(5) Uani 1 1 d . . . . .
H22A H 0.487471 0.650577 1.278986 0.041 Uiso 1 1 calc R U . . .
H22B H 0.579421 0.577051 1.248673 0.041 Uiso 1 1 calc R U . . .
H22C H 0.468432 0.602926 1.109858 0.041 Uiso 1 1 calc R U . . .

loop_
_atom_site_aniso_label
_atom_site_aniso_U_11
_atom_site_aniso_U_22
_atom_site_aniso_U_33
_atom_site_aniso_U_23
_atom_site_aniso_U_13
_atom_site_aniso_U_12
Co1 0.01242(19) 0.01003(18) 0.00865(18) 0.00008(13) 0.00177(13) 0.00031(14)
S1 0.0137(2) 0.0118(2) 0.0127(2) 0.00061(17) 0.00107(17) 0.00062(18)
S2 0.0150(2) 0.0133(2) 0.0094(2) -0.00034(17) 0.00183(17) -0.00009(18)
C1 0.0185(10) 0.0152(10) 0.0168(10) -0.0018(8) 0.0043(8) 0.0023(8)
C2 0.0193(11) 0.0156(10) 0.0178(10) 0.0011(8) 0.0075(8) 0.0024(8)
C3 0.0188(10) 0.0138(9) 0.0117(9) 0.0018(7) 0.0035(7) -0.0041(8)
C4 0.0202(11) 0.0124(9) 0.0156(9) 0.0040(8) 0.0006(8) -0.0007(8)
C5 0.0190(10) 0.0091(9) 0.0178(10) 0.0020(8) 0.0012(8) -0.0007(8)
S11 0.0155(2) 0.0139(2) 0.0107(2) 0.00056(17) -0.00063(17) -0.00139(19)
F11 0.0381(8) 0.0309(8) 0.0266(7) 0.0141(6) -0.0035(6) -0.0132(6)
F12 0.0421(9) 0.0428(9) 0.0286(8) -0.0018(7) -0.0099(6) -0.0267(8)
F13 0.0191(7) 0.0520(10) 0.0378(8) 0.0012(7) 0.0089(6) -0.0012(7)
O11 0.0202(8) 0.0181(7) 0.0127(7) -0.0023(6) -0.0008(6) -0.0058(6)
O12 0.0244(8) 0.0200(8) 0.0173(7) -0.0022(6) 0.0020(6) 0.0048(6)
O13 0.0265(9) 0.0207(8) 0.0161(7) 0.0045(6) -0.0031(6) 0.0031(6)
C11 0.0214(11) 0.0268(12) 0.0168(10) 0.0025(9) -0.0034(8) -0.0074(9)
N21 0.0248(11) 0.0384(12) 0.0306(11) -0.0068(9) 0.0023(9) -0.0068(10)
C21 0.0189(11) 0.0268(12) 0.0203(11) -0.0073(9) -0.0009(9) 0.0014(9)
C22 0.0242(12) 0.0315(13) 0.0259(12) 0.0009(10) 0.0036(9) 0.0005(10)

loop_
_atom_type_symbol
_atom_type_description
_atom_type_scat_dispersion_real
_atom_type_scat_dispersion_imag
_atom_type_scat_source
C C 0.0033 0.0016 'International Tables Vol C Tables 4.2.6.8 and 6.1.1.4'
H H 0.0000 0.0000 'International Tables Vol C Tables 4.2.6.8 and 6.1.1.4'
N N 0.0061 0.0033 'International Tables Vol C Tables 4.2.6.8 and 6.1.1.4'
O O 0.0106 0.0060 'International Tables Vol C Tables 4.2.6.8 and 6.1.1.4'
F F 0.0171 0.0103 'International Tables Vol C Tables 4.2.6.8 and 6.1.1.4'
S S 0.1246 0.1234 'International Tables Vol C Tables 4.2.6.8 and 6.1.1.4'
Co Co 0.3494 0.9721 'International Tables Vol C Tables 4.2.6.8 and 6.1.1.4'

loop_
_geom_angle_atom_site_label_1
_geom_angle_atom_site_label_2
_geom_angle_atom_site_label_3
_geom_angle
_geom_angle_site_symmetry_1
_geom_angle_site_symmetry_3
_geom_angle_publ_flag
S2 Co1 S2 180.0 3_566 . ?
S2 Co1 S1 90.201(18) 3_566 3_566 ?
S2 Co1 S1 89.798(18) . 3_566 ?
S2 Co1 S1 89.798(18) 3_566 . ?
S2 Co1 S1 90.202(18) . . ?
S1 Co1 S1 180.0 3_566 . ?
S2 Co1 O11 89.79(4) 3_566 . ?
S2 Co1 O11 90.21(4) . . ?
S1 Co1 O11 96.86(4) 3_566 . ?
S1 Co1 O11 83.14(4) . . ?
S2 Co1 O11 90.21(4) 3_566 3_566 ?
S2 Co1 O11 89.79(4) . 3_566 ?
S1 Co1 O11 83.13(4) 3_566 3_566 ?
S1 Co1 O11 96.87(4) . 3_566 ?
O11 Co1 O11 180.0 . 3_566 ?
C5 S1 C1 103.25(9) 3_566 . ?
C5 S1 Co1 107.20(7) 3_566 . ?
C1 S1 Co1 102.38(7) . . ?
C3 S2 C2 102.14(10) . . ?
C3 S2 Co1 106.37(7) . . ?
C2 S2 Co1 102.08(7) . . ?
C2 C1 S1 106.78(14) . . ?
C2 C1 H1A 110.4 . . ?
S1 C1 H1A 110.4 . . ?
C2 C1 H1B 110.4 . . ?
S1 C1 H1B 110.4 . . ?
H1A C1 H1B 108.6 . . ?
C1 C2 S2 107.43(14) . . ?
C1 C2 H2A 110.2 . . ?
S2 C2 H2A 110.2 . . ?
C1 C2 H2B 110.2 . . ?
S2 C2 H2B 110.2 . . ?
H2A C2 H2B 108.5 . . ?
C4 C3 S2 111.06(14) . . ?
C4 C3 H3A 109.4 . . ?
S2 C3 H3A 109.4 . . ?
C4 C3 H3B 109.4 . . ?
S2 C3 H3B 109.4 . . ?
H3A C3 H3B 108.0 . . ?
C3 C4 C5 116.14(16) . . ?
C3 C4 H4A 108.3 . . ?
C5 C4 H4A 108.3 . . ?
C3 C4 H4B 108.3 . . ?
C5 C4 H4B 108.3 . . ?
H4A C4 H4B 107.4 . . ?
C4 C5 S1 111.22(14) . 3_566 ?
C4 C5 H5A 109.4 . . ?
S1 C5 H5A 109.4 3_566 . ?
C4 C5 H5B 109.4 . . ?
S1 C5 H5B 109.4 3_566 . ?
H5A C5 H5B 108.0 . . ?
O13 S11 O12 115.62(9) . . ?
O13 S11 O11 115.34(9) . . ?
O12 S11 O11 114.27(9) . . ?
O13 S11 C11 103.99(10) . . ?
O12 S11 C11 103.42(10) . . ?
O11 S11 C11 101.63(9) . . ?
S11 O11 Co1 137.11(9) . . ?
F12 C11 F11 107.70(18) . . ?
F12 C11 F13 107.50(18) . . ?
F11 C11 F13 107.07(18) . . ?
F12 C11 S11 111.61(15) . . ?
F11 C11 S11 111.42(15) . . ?
F13 C11 S11 111.31(16) . . ?
N21 C21 C22 179.2(2) . . ?
C21 C22 H22A 109.5 . . ?
C21 C22 H22B 109.5 . . ?
H22A C22 H22B 109.5 . . ?
C21 C22 H22C 109.5 . . ?
H22A C22 H22C 109.5 . . ?
H22B C22 H22C 109.5 . . ?

loop_
_geom_bond_atom_site_label_1
_geom_bond_atom_site_label_2
_geom_bond_distance
_geom_bond_site_symmetry_2
_geom_bond_publ_flag
Co1 S2 2.2206(5) 3_566 ?
Co1 S2 2.2206(5) . ?
Co1 S1 2.2262(5) 3_566 ?
Co1 S1 2.2262(5) . ?
Co1 O11 2.3569(14) . ?
Co1 O11 2.3569(14) 3_566 ?
S1 C5 1.821(2) 3_566 ?
S1 C1 1.826(2) . ?
S2 C3 1.820(2) . ?
S2 C2 1.823(2) . ?
C1 C2 1.523(3) . ?
C1 H1A 0.9900 . ?
C1 H1B 0.9900 . ?
C2 H2A 0.9900 . ?
C2 H2B 0.9900 . ?
C3 C4 1.522(3) . ?
C3 H3A 0.9900 . ?
C3 H3B 0.9900 . ?
C4 C5 1.533(3) . ?
C4 H4A 0.9900 . ?
C4 H4B 0.9900 . ?
C5 H5A 0.9900 . ?
C5 H5B 0.9900 . ?
S11 O13 1.4375(15) . ?
S11 O12 1.4422(16) . ?
S11 O11 1.4532(14) . ?
S11 C11 1.824(2) . ?
F11 C11 1.336(3) . ?
F12 C11 1.333(2) . ?
F13 C11 1.341(3) . ?
N21 C21 1.135(3) . ?
C21 C22 1.464(3) . ?
C22 H22A 0.9800 . ?
C22 H22B 0.9800 . ?
C22 H22C 0.9800 . ?
